data_7111051
loop_
_publ_author_name
'Yan, Bangbo'
'Xu, Yan'
'Goh, Ngoh K.'
'Chia, Lian S.'

_publ_contact_author
;  Bangbo Yan
  Division of Chemistry, School of Science, National Institute of Education
  Nanyang Technological University
  Singapore 259756
  Fax: 65-4698928 
  email: yanbangbo@hotmail.com
;
_publ_section_title
;
 Hydrothermal synthesis and crystal structures of two novel hybrid
 open-frameworks and a two-dimensional network based on tungsten(vi)
 oxides
;
_journal_issue 21
_journal_name_full 'Chemical Communications'
_journal_page_first 2169
_journal_paper_doi 10.1039/b005303l
_journal_year 2000
_chemical_formula_sum 'C2 H10 N2 O10 W3'
_chemical_formula_weight 773.67
_space_group_IT_number 2
_symmetry_cell_setting triclinic
_symmetry_space_group_name_Hall '-P 1'
_symmetry_space_group_name_H-M 'P -1'
_atom_sites_solution_hydrogens geom
_atom_sites_solution_primary direct
_atom_sites_solution_secondary difmap
_audit_creation_date 'Thu SEPT 7 08:57:58 2000'
_audit_creation_method SHELXL-97
_cell_angle_alpha 93.99(2)
_cell_angle_beta 109.714(16)
_cell_angle_gamma 91.23(2)
_cell_formula_units_Z 2
_cell_length_a 7.343(2)
_cell_length_b 7.373(3)
_cell_length_c 9.889(3)
_cell_measurement_reflns_used 20
_cell_measurement_temperature 297(2)
_cell_measurement_theta_max 12.75
_cell_measurement_theta_min 2.97
_cell_volume 502.2(3)
_computing_cell_refinement 'Bruker XSCANS'
_computing_data_collection 'Bruker XSCANS'
_computing_data_reduction 'Bruker SHELXTL'
_computing_molecular_graphics 'Bruker SHELXTL'
_computing_publication_material 'Bruker SHELXTL'
_computing_structure_refinement 'SHELXL-97 (Sheldrick, 1997)'
_computing_structure_solution 'SHELXS-97 (Sheldrick, 1990)'
_diffrn_ambient_temperature 297(2)
_diffrn_measured_fraction_theta_full 0.996
_diffrn_measured_fraction_theta_max 0.996
_diffrn_measurement_device_type 'Bruker P4'
_diffrn_measurement_method '2\q/\w scans'
_diffrn_radiation_monochromator graphite
_diffrn_radiation_source 'fine-focus sealed tube'
_diffrn_radiation_type MoK\a
_diffrn_radiation_wavelength 0.71073
_diffrn_reflns_av_R_equivalents 0.0557
_diffrn_reflns_av_sigmaI/netI 0.0507
_diffrn_reflns_limit_h_max 10
_diffrn_reflns_limit_h_min -1
_diffrn_reflns_limit_k_max 10
_diffrn_reflns_limit_k_min -10
_diffrn_reflns_limit_l_max 13
_diffrn_reflns_limit_l_min -13
_diffrn_reflns_number 3542
_diffrn_reflns_theta_full 29.99
_diffrn_reflns_theta_max 29.99
_diffrn_reflns_theta_min 2.19
_diffrn_standards_decay_% 8.90
_diffrn_standards_interval_count 97
_diffrn_standards_number 3
_exptl_absorpt_coefficient_mu 34.326
_exptl_absorpt_correction_T_max 0.1699
_exptl_absorpt_correction_T_min 0.0425
_exptl_absorpt_correction_type empirical
_exptl_crystal_colour COLORLESS
_exptl_crystal_density_diffrn 5.116
_exptl_crystal_density_method 'not measured'
_exptl_crystal_description PLATE
_exptl_crystal_F_000 676
_exptl_crystal_size_max 0.25
_exptl_crystal_size_mid 0.20
_exptl_crystal_size_min 0.08
_refine_diff_density_max 3.929
_refine_diff_density_min -3.698
_refine_diff_density_rms 0.691
_refine_ls_extinction_coef 0.0220(7)
_refine_ls_extinction_expression Fc^*^=kFc[1+0.001xFc^2^\l^3^/sin(2\q)]^-1/4^
_refine_ls_extinction_method SHELXL
_refine_ls_goodness_of_fit_ref 1.055
_refine_ls_hydrogen_treatment mixed
_refine_ls_matrix_type full
_refine_ls_number_parameters 155
_refine_ls_number_reflns 2912
_refine_ls_number_restraints 0
_refine_ls_restrained_S_all 1.055
_refine_ls_R_factor_all 0.0502
_refine_ls_R_factor_gt 0.0403
_refine_ls_shift/su_max 0.238
_refine_ls_shift/su_mean 0.002
_refine_ls_structure_factor_coef Fsqd
_refine_ls_weighting_details 'calc w=1/[\s^2^(Fo^2^)+(0.0659P)^2^+0.0000P] where P=(Fo^2^+2Fc^2^)/3'
_refine_ls_weighting_scheme calc
_refine_ls_wR_factor_gt 0.0969
_refine_ls_wR_factor_ref 0.1021
_reflns_number_gt 2507
_reflns_number_total 2912
_reflns_threshold_expression >2sigma(I)
_cod_data_source_file b005303lsup1.cif
_cod_data_source_block 3
_cod_depositor_comments
;
The following automatic conversions were performed:

'_symmetry_cell_setting' value 'Triclinic' changed to 'triclinic'
according to /home/saulius/struct/CIF-dictionaries/cif_core.dic
dictionary named 'cif_core.dic' version 2.4.2 from 2011-04-26.

Automatic conversion script
Id: cif_fix_values 1891 2012-01-12 08:04:46Z andrius 
;
_cod_original_sg_symbol_H-M P-1
_cod_database_code 7111051

loop_
_symmetry_equiv_pos_as_xyz
'x, y, z'
'-x, -y, -z'

loop_
_atom_site_label
_atom_site_type_symbol
_atom_site_fract_x
_atom_site_fract_y
_atom_site_fract_z
_atom_site_U_iso_or_equiv
_atom_site_adp_type
_atom_site_occupancy
_atom_site_symmetry_multiplicity
_atom_site_calc_flag
_atom_site_refinement_flags
W1 W 0.52926(5) -0.40790(5) 1.65968(4) 0.00465(13) Uani 1 1 d .
W2 W 0.15582(5) -0.20313(5) 1.35952(4) 0.00480(13) Uani 1 1 d .
W3 W 0.66524(5) -0.17717(5) 1.36282(4) 0.00482(13) Uani 1 1 d .
O1 O 0.4301(10) -0.1119(10) 1.3599(9) 0.0079(14) Uani 1 1 d .
O2 O 0.1864(11) 0.0278(10) 1.4743(9) 0.0073(14) Uani 1 1 d .
O3 O 0.6574(12) -0.2621(12) 1.8063(10) 0.0139(16) Uani 1 1 d .
O4 O -0.0610(10) -0.2853(10) 1.3901(9) 0.0076(14) Uani 1 1 d .
O5 O 0.7629(10) -0.5856(11) 1.7023(8) 0.0093(14) Uani 1 1 d .
O6 O 0.6324(10) -0.3646(10) 1.5145(8) 0.0058(13) Uani 1 1 d .
O7 O 0.0468(11) -0.1077(12) 1.1961(9) 0.0118(15) Uani 1 1 d .
O8 O 0.3159(10) -0.2849(11) 1.5779(8) 0.0073(14) Uani 1 1 d .
O9 O 0.4230(10) -0.5866(10) 1.7463(8) 0.0063(13) Uani 1 1 d .
O10 O 0.6749(11) -0.0598(12) 1.2201(10) 0.0118(16) Uani 1 1 d .
N1 N 0.0421(14) -0.2861(17) 0.7240(12) 0.018(2) Uani 1 1 d .
H1 H -0.0657 -0.3497 0.6709 0.027 Uiso 1 1 calc R
H2 H 0.1313 -0.2986 0.6819 0.027 Uiso 1 1 calc R
H3 H 0.0168 -0.1690 0.7319 0.027 Uiso 1 1 calc R
N2 N 0.2700(15) -0.0711(15) 1.0228(12) 0.016(2) Uani 1 1 d .
H4 H 0.3827 -0.0200 1.0808 0.024 Uiso 1 1 calc R
H5 H 0.1881 -0.0778 1.0714 0.024 Uiso 1 1 calc R
H6 H 0.2209 -0.0040 0.9487 0.024 Uiso 1 1 calc R
C1 C 0.2998(17) -0.2538(16) 0.9697(14) 0.015(2) Uani 1 1 d .
H7 H 0.3557 -0.3250 1.0514 0.018 Uiso 1 1 calc R
H8 H 0.3923 -0.2453 0.9196 0.018 Uiso 1 1 calc R
C2 C 0.1147(16) -0.3535(17) 0.8682(13) 0.013(2) Uani 1 1 d .
H9 H 0.1386 -0.4818 0.8581 0.016 Uiso 1 1 calc R
H10 H 0.0147 -0.3427 0.9117 0.016 Uiso 1 1 calc R

loop_
_atom_site_aniso_label
_atom_site_aniso_U_11
_atom_site_aniso_U_22
_atom_site_aniso_U_33
_atom_site_aniso_U_23
_atom_site_aniso_U_13
_atom_site_aniso_U_12
W1 0.00590(18) 0.0059(2) 0.00199(19) -0.00014(14) 0.00121(13) 0.00092(13)
W2 0.00444(18) 0.0063(2) 0.0031(2) -0.00022(14) 0.00074(14) 0.00091(13)
W3 0.00513(18) 0.0063(2) 0.0029(2) 0.00048(14) 0.00119(14) 0.00035(13)
O1 0.005(3) 0.008(3) 0.011(4) -0.002(3) 0.003(3) -0.002(2)
O2 0.009(3) 0.006(3) 0.006(3) -0.002(3) 0.002(3) -0.002(3)
O3 0.020(4) 0.012(4) 0.007(4) -0.002(3) 0.002(3) 0.004(3)
O4 0.005(3) 0.009(3) 0.004(3) -0.004(3) -0.004(3) 0.001(2)
O5 0.007(3) 0.016(4) 0.002(3) 0.002(3) -0.003(3) 0.002(3)
O6 0.007(3) 0.004(3) 0.008(4) 0.000(3) 0.004(3) -0.002(2)
O7 0.008(3) 0.018(4) 0.008(4) 0.002(3) 0.001(3) -0.001(3)
O8 0.007(3) 0.012(4) 0.000(3) -0.001(3) -0.003(3) 0.002(3)
O9 0.010(3) 0.007(3) 0.004(3) 0.005(3) 0.004(3) 0.003(3)
O10 0.011(3) 0.014(4) 0.013(4) 0.008(3) 0.006(3) 0.005(3)
N1 0.010(4) 0.033(6) 0.013(5) 0.004(5) 0.008(4) 0.001(4)
N2 0.021(5) 0.015(5) 0.010(5) -0.003(4) 0.004(4) -0.006(4)
C1 0.019(5) 0.010(5) 0.016(6) 0.007(4) 0.005(5) 0.004(4)
C2 0.011(4) 0.016(5) 0.008(5) 0.001(4) -0.002(4) -0.004(4)

loop_
_atom_type_symbol
_atom_type_description
_atom_type_scat_dispersion_real
_atom_type_scat_dispersion_imag
_atom_type_scat_source
C C 0.0033 0.0016 'International Tables Vol C Tables 4.2.6.8 and 6.1.1.4'
H H 0.0000 0.0000 'International Tables Vol C Tables 4.2.6.8 and 6.1.1.4'
N N 0.0061 0.0033 'International Tables Vol C Tables 4.2.6.8 and 6.1.1.4'
O O 0.0106 0.0060 'International Tables Vol C Tables 4.2.6.8 and 6.1.1.4'
W W -0.8490 6.8722 'International Tables Vol C Tables 4.2.6.8 and 6.1.1.4'

loop_
_geom_angle_atom_site_label_1
_geom_angle_atom_site_label_2
_geom_angle_atom_site_label_3
_geom_angle
_geom_angle_site_symmetry_1
_geom_angle_site_symmetry_3
O3 W1 O8 102.3(4) . .
O3 W1 O6 106.0(4) . .
O8 W1 O6 93.1(3) . .
O3 W1 O9 102.0(4) . .
O8 W1 O9 99.8(3) . .
O6 W1 O9 145.8(3) . .
O3 W1 O5 91.1(4) . .
O8 W1 O5 165.4(3) . .
O6 W1 O5 77.4(3) . .
O9 W1 O5 82.8(3) . .
O3 W1 O6 171.9(4) . 2_648
O8 W1 O6 83.4(3) . 2_648
O6 W1 O6 79.2(3) . 2_648
O9 W1 O6 71.0(3) . 2_648
O5 W1 O6 83.9(3) . 2_648
O7 W2 O4 99.0(4) . .
O7 W2 O5 101.0(4) . 2_648
O4 W2 O5 100.8(3) . 2_648
O7 W2 O2 93.8(4) . .
O4 W2 O2 96.3(3) . .
O5 W2 O2 155.3(3) 2_648 .
O7 W2 O1 89.8(3) . .
O4 W2 O1 170.7(3) . .
O5 W2 O1 80.2(3) 2_648 .
O2 W2 O1 80.2(3) . .
O7 W2 O8 171.7(3) . .
O4 W2 O8 85.9(3) . .
O5 W2 O8 84.6(3) 2_648 .
O2 W2 O8 78.9(3) . .
O1 W2 O8 85.0(3) . .
O10 W3 O1 97.5(4) . .
O10 W3 O2 103.8(4) . 2_658
O1 W3 O2 98.0(3) . 2_658
O10 W3 O9 96.9(4) . 2_648
O1 W3 O9 95.7(3) . 2_648
O2 W3 O9 153.3(4) 2_658 2_648
O10 W3 O4 91.7(3) . 1_655
O1 W3 O4 170.6(3) . 1_655
O2 W3 O4 81.4(3) 2_658 1_655
O9 W3 O4 81.4(3) 2_648 1_655
O10 W3 O6 170.0(4) . .
O1 W3 O6 83.0(3) . .
O2 W3 O6 85.9(3) 2_658 .
O9 W3 O6 73.2(3) 2_648 .
O4 W3 O6 87.6(3) 1_655 .
W3 O1 W2 145.8(4) . .
W3 O2 W2 147.9(5) 2_658 .
W2 O4 W3 133.9(4) . 1_455
W2 O5 W1 144.3(4) 2_648 .
W1 O6 W3 147.0(4) . .
W1 O6 W1 100.8(3) . 2_648
W3 O6 W1 95.1(3) . 2_648
W1 O8 W2 136.3(4) . .
W1 O9 W3 117.7(4) . 2_648
N2 C1 C2 113.7(10) . .
N1 C2 C1 114.3(10) . .

loop_
_geom_bond_atom_site_label_1
_geom_bond_atom_site_label_2
_geom_bond_distance
_geom_bond_site_symmetry_2
W1 O3 1.722(9) .
W1 O8 1.800(7) .
W1 O6 1.877(7) .
W1 O9 1.908(7) .
W1 O5 2.127(8) .
W1 O6 2.307(7) 2_648
W2 O7 1.749(9) .
W2 O4 1.817(8) .
W2 O5 1.819(8) 2_648
W2 O2 1.944(8) .
W2 O1 2.108(7) .
W2 O8 2.216(8) .
W3 O10 1.726(9) .
W3 O1 1.794(7) .
W3 O2 1.874(8) 2_658
W3 O9 1.959(8) 2_648
W3 O4 2.117(7) 1_655
W3 O6 2.176(8) .
O2 W3 1.874(8) 2_658
O4 W3 2.117(7) 1_455
O5 W2 1.819(8) 2_648
O6 W1 2.307(7) 2_648
O9 W3 1.959(8) 2_648
N1 C2 1.471(16) .
N2 C1 1.460(16) .
C1 C2 1.526(16) .
